data_4002945
loop_
_publ_author_name
'Li, Yahui'
'Han, Guopeng'
'Yu, Hongwei'
'Li, Hao'
'Yang, Zhihua'
'Pan, Shilie'

_publ_section_title
;
 Two Polar Molybdenum(VI) Iodates(V) with Large Second-Harmonic Generation
 Responses
;
_journal_issue 8
_journal_name_full 'Chemistry of Materials'
_journal_page_first 2992
_journal_paper_doi 10.1021/acs.chemmater.9b00521
_journal_volume 31
_journal_year 2019
_chemical_formula_sum 'I2 K Mo2 O12 Rb'
_chemical_formula_weight 762.25
_space_group_IT_number 9
_space_group_name_Hall 'C -2yc'
_space_group_name_H-M_alt 'C 1 c 1'
_symmetry_cell_setting monoclinic
_symmetry_space_group_name_Hall 'C -2yc'
_symmetry_space_group_name_H-M 'C 1 c 1'
_atom_sites_solution_primary direct
_atom_sites_solution_secondary difmap
_audit_creation_method SHELXL-97
_cell_angle_alpha 90.00
_cell_angle_beta 103.786(15)
_cell_angle_gamma 90.00
_cell_formula_units_Z 8
_cell_length_a 30.02(4)
_cell_length_b 10.205(13)
_cell_length_c 7.762(10)
_cell_measurement_reflns_used 1546
_cell_measurement_temperature 296(2)
_cell_measurement_theta_max 26.16
_cell_measurement_theta_min 2.79
_cell_volume 2309(5)
_computing_cell_refinement 'Bruker SMART'
_computing_data_collection 'Bruker SMART'
_computing_data_reduction 'Bruker SAINT'
_computing_molecular_graphics 'Bruker SHELXTL'
_computing_publication_material 'Bruker SHELXTL'
_computing_structure_refinement 'SHELXL-97 (Sheldrick, 1997)'
_computing_structure_solution 'SHELXS-97 (Sheldrick, 1990)'
_diffrn_ambient_temperature 296(2)
_diffrn_measured_fraction_theta_full 0.977
_diffrn_measured_fraction_theta_max 0.977
_diffrn_measurement_device_type 'CCD area detector'
_diffrn_measurement_method 'phi and omega scans'
_diffrn_radiation_monochromator graphite
_diffrn_radiation_source 'fine-focus sealed tube'
_diffrn_radiation_type MoK\a
_diffrn_radiation_wavelength 0.71073
_diffrn_reflns_av_R_equivalents 0.0391
_diffrn_reflns_av_sigmaI/netI 0.0813
_diffrn_reflns_limit_h_max 38
_diffrn_reflns_limit_h_min -36
_diffrn_reflns_limit_k_max 10
_diffrn_reflns_limit_k_min -13
_diffrn_reflns_limit_l_max 9
_diffrn_reflns_limit_l_min -9
_diffrn_reflns_number 6722
_diffrn_reflns_theta_full 27.51
_diffrn_reflns_theta_max 27.51
_diffrn_reflns_theta_min 2.79
_exptl_absorpt_coefficient_mu 12.122
_exptl_absorpt_correction_T_max 0.7456
_exptl_absorpt_correction_T_min 0.5746
_exptl_absorpt_correction_type multi-scan
_exptl_crystal_colour Colorless
_exptl_crystal_density_diffrn 4.384
_exptl_crystal_density_method 'not measured'
_exptl_crystal_description Block
_exptl_crystal_F_000 2736
_refine_diff_density_max 2.176
_refine_diff_density_min -3.074
_refine_diff_density_rms 0.362
_refine_ls_abs_structure_details 'Flack H D (1983), Acta Cryst. A39, 876-881'
_refine_ls_abs_structure_Flack 0(10)
_refine_ls_extinction_method none
_refine_ls_goodness_of_fit_ref 1.049
_refine_ls_matrix_type full
_refine_ls_number_parameters 327
_refine_ls_number_reflns 4475
_refine_ls_number_restraints 20
_refine_ls_restrained_S_all 1.046
_refine_ls_R_factor_all 0.0632
_refine_ls_R_factor_gt 0.0534
_refine_ls_shift/su_max 0.000
_refine_ls_shift/su_mean 0.000
_refine_ls_structure_factor_coef Fsqd
_refine_ls_weighting_details 'calc w=1/[\s^2^(Fo^2^)+(0.0444P)^2^+47.3619P] where P=(Fo^2^+2Fc^2^)/3'
_refine_ls_weighting_scheme calc
_refine_ls_wR_factor_gt 0.1125
_refine_ls_wR_factor_ref 0.1195
_reflns_number_gt 3907
_reflns_number_total 4475
_reflns_threshold_expression >2sigma(I)
_cod_data_source_file cm9b00521_si_004.cif
_cod_data_source_block 4777447447
_cod_depositor_comments
;
The following automatic conversions were performed:

'_symmetry_cell_setting' value 'Monoclinic' changed to 'monoclinic'
according to
/home/data/users/saulius/crontab/automatic-downloads/current/ACS/lib/dictionaries/cif_core.dic
dictionary named 'cif_core.dic' version 2.4.2 from 2011-04-26.

Automatic conversion script
Id: cif_fix_values 4973 2017-02-22 13:04:09Z antanas 
;
_cod_original_cell_volume 2310(5)
_cod_original_sg_symbol_H-M Cc
_cod_database_code 4002945

loop_
_symmetry_equiv_pos_as_xyz
'x, y, z'
'x, -y, z+1/2'
'x+1/2, y+1/2, z'
'x+1/2, -y+1/2, z+1/2'

loop_
_atom_site_label
_atom_site_type_symbol
_atom_site_fract_x
_atom_site_fract_y
_atom_site_fract_z
_atom_site_U_iso_or_equiv
_atom_site_adp_type
_atom_site_occupancy
_atom_site_symmetry_multiplicity
_atom_site_calc_flag
_atom_site_refinement_flags
K1 K 0.62743(13) 0.3718(3) 0.7773(5) 0.0420(15) Uani 0.55(2) 1 d P
Rb1 Rb 0.62743(13) 0.3718(3) 0.7773(5) 0.0420(15) Uani 0.45(2) 1 d P
K2 K 0.50482(15) 0.1323(3) 0.5969(5) 0.0479(16) Uani 0.549(19) 1 d P
Rb2 Rb 0.50482(15) 0.1323(3) 0.5969(5) 0.0479(16) Uani 0.451(19) 1 d P
K3 K 0.36813(18) 0.8945(4) 0.9920(7) 0.0314(11) Uani 1 1 d .
Rb3 Rb 0.25698(11) 0.3678(3) 0.3591(5) 0.0574(8) Uani 1 1 d .
Mo1 Mo 0.30694(6) 0.72079(13) 0.4135(2) 0.0114(3) Uani 1 1 d .
Mo2 Mo 0.55537(5) 0.77808(14) 0.6621(2) 0.0128(3) Uani 1 1 d .
Mo3 Mo 0.68114(6) 0.72340(14) 0.8010(2) 0.0156(3) Uani 1 1 d .
Mo4 Mo 0.43235(5) 0.76796(15) 0.5248(2) 0.0132(3) Uani 1 1 d .
I1 I 0.26473(4) 0.98622(11) 0.15199(14) 0.0119(2) Uani 1 1 d .
I2 I 0.38891(4) 0.55679(11) 0.79053(15) 0.0151(2) Uani 1 1 d .
I3 I 0.52123(4) 0.47896(11) 0.46279(14) 0.0138(2) Uani 1 1 d .
I4 I 0.64251(5) 1.00931(18) 0.9514(2) 0.0464(5) Uani 1 1 d .
O1 O 0.6184(4) 0.7841(11) 0.7783(18) 0.016(3) Uani 1 1 d .
O2 O 0.5178(5) 0.4010(14) 0.670(2) 0.027(4) Uani 1 1 d .
O3 O 0.3675(5) 0.7515(13) 0.5384(18) 0.021(3) Uani 1 1 d U
O4 O 0.5695(4) 0.5880(11) 0.5521(18) 0.019(3) Uani 1 1 d .
O5 O 0.4221(5) 0.4497(12) 0.954(2) 0.030(4) Uani 1 1 d .
O6 O 0.4363(5) 0.6695(12) 0.7938(18) 0.020(3) Uani 1 1 d .
O7 O 0.3162(4) 0.9090(11) 0.2790(17) 0.018(3) Uani 1 1 d .
O8 O 0.7437(4) 0.7299(12) 0.7922(16) 0.016(3) Uani 1 1 d .
O9 O 0.4930(5) 0.7015(11) 0.5765(19) 0.020(3) Uani 1 1 d .
O10 O 0.2930(5) 1.1338(12) 0.1204(17) 0.018(3) Uani 1 1 d .
O11 O 0.4405(5) 0.9177(12) 0.623(2) 0.030(4) Uani 1 1 d .
O12 O 0.2623(5) 0.9027(12) -0.0547(18) 0.019(3) Uani 1 1 d .
O13 O 0.6923(5) 0.9192(16) 0.920(2) 0.043(5) Uani 1 1 d .
O14 O 0.5554(5) 0.3502(12) 0.3954(19) 0.026(3) Uani 1 1 d .
O15 O 0.6722(5) 1.1497(15) 1.048(2) 0.033(4) Uani 1 1 d .
O16 O 0.3183(5) 0.6300(13) 0.247(2) 0.028(3) Uani 1 1 d .
O17 O 0.2923(5) 0.6025(13) 0.550(2) 0.027(3) Uani 1 1 d .
O18 O 0.3573(5) 0.6425(14) 0.925(2) 0.031(4) Uani 1 1 d .
O19 O 0.4236(5) 0.8016(16) 0.3086(19) 0.035(4) Uani 1 1 d .
O20 O 0.5383(5) 0.9032(14) 0.779(2) 0.029(3) Uani 1 1 d U
O21 O 0.5592(5) 0.8513(16) 0.468(2) 0.039(4) Uani 1 1 d .
O22 O 0.6689(5) 0.5911(15) 0.661(3) 0.059(6) Uani 1 1 d .
O23 O 0.6884(6) 0.657(2) 1.001(3) 0.075(8) Uani 1 1 d .
O24 O 0.6359(7) 0.9035(17) 1.193(3) 0.051(5) Uani 1 1 d U

loop_
_atom_site_aniso_label
_atom_site_aniso_U_11
_atom_site_aniso_U_22
_atom_site_aniso_U_33
_atom_site_aniso_U_23
_atom_site_aniso_U_13
_atom_site_aniso_U_12
K1 0.040(2) 0.039(2) 0.049(3) 0.0159(16) 0.0140(18) 0.0107(15)
Rb1 0.040(2) 0.039(2) 0.049(3) 0.0159(16) 0.0140(18) 0.0107(15)
K2 0.073(3) 0.028(2) 0.043(2) 0.0056(16) 0.014(2) -0.0091(17)
Rb2 0.073(3) 0.028(2) 0.043(2) 0.0056(16) 0.014(2) -0.0091(17)
K3 0.029(3) 0.018(2) 0.038(3) 0.004(2) -0.008(2) -0.0007(19)
Rb3 0.061(2) 0.0408(16) 0.074(2) -0.0002(14) 0.0239(17) -0.0001(14)
Mo1 0.0099(7) 0.0094(7) 0.0147(7) 0.0015(6) 0.0027(6) 0.0010(6)
Mo2 0.0089(8) 0.0083(8) 0.0204(8) 0.0031(6) 0.0021(6) -0.0007(6)
Mo3 0.0091(8) 0.0108(7) 0.0261(10) 0.0065(7) 0.0029(7) 0.0021(6)
Mo4 0.0084(8) 0.0116(8) 0.0191(9) 0.0021(6) 0.0026(6) 0.0000(6)
I1 0.0137(6) 0.0117(5) 0.0108(6) -0.0007(5) 0.0037(4) -0.0008(4)
I2 0.0135(6) 0.0159(6) 0.0163(6) 0.0017(5) 0.0045(4) 0.0008(4)
I3 0.0154(6) 0.0130(5) 0.0127(6) -0.0034(4) 0.0029(5) -0.0005(5)
I4 0.0149(7) 0.0725(12) 0.0523(11) -0.0511(9) 0.0093(7) -0.0047(7)
O1 0.017(7) 0.009(6) 0.024(8) -0.003(5) 0.007(6) 0.006(5)
O2 0.031(9) 0.021(8) 0.034(9) -0.005(6) 0.015(7) -0.009(6)
O3 0.021(3) 0.022(3) 0.022(3) -0.0001(10) 0.0052(12) -0.0001(10)
O4 0.019(7) 0.010(6) 0.025(8) -0.002(5) -0.003(6) -0.004(5)
O5 0.024(8) 0.012(7) 0.057(11) 0.016(6) 0.017(7) 0.003(6)
O6 0.023(8) 0.018(7) 0.020(7) 0.011(5) 0.005(6) -0.002(5)
O7 0.020(7) 0.011(6) 0.019(7) -0.001(5) -0.001(6) -0.003(5)
O8 0.017(7) 0.019(7) 0.010(7) -0.004(5) -0.001(5) -0.013(5)
O9 0.019(7) 0.012(6) 0.032(9) -0.007(6) 0.013(6) -0.002(5)
O10 0.023(8) 0.015(6) 0.022(7) -0.003(5) 0.017(6) -0.010(5)
O11 0.016(8) 0.009(7) 0.066(12) -0.002(6) 0.012(7) 0.000(5)
O12 0.021(8) 0.017(7) 0.019(8) -0.003(5) 0.008(6) -0.003(5)
O13 0.023(9) 0.053(11) 0.049(11) -0.035(9) 0.001(8) 0.008(7)
O14 0.038(10) 0.016(7) 0.022(8) -0.008(6) 0.005(7) 0.012(6)
O15 0.014(8) 0.045(9) 0.037(10) -0.023(7) -0.003(7) 0.000(7)
O16 0.032(9) 0.022(8) 0.033(9) 0.001(6) 0.012(7) 0.008(6)
O17 0.017(8) 0.023(8) 0.039(9) -0.004(6) 0.003(7) 0.012(6)
O18 0.021(9) 0.028(8) 0.048(11) -0.004(7) 0.016(8) 0.000(6)
O19 0.024(9) 0.062(11) 0.018(8) 0.012(7) -0.001(7) -0.003(7)
O20 0.029(3) 0.029(3) 0.029(3) 0.0000(10) 0.0069(13) -0.0003(10)
O21 0.026(9) 0.057(11) 0.031(9) 0.026(8) -0.002(7) -0.013(8)
O22 0.015(9) 0.026(9) 0.134(19) -0.019(10) 0.015(11) 0.004(6)
O23 0.019(10) 0.14(2) 0.062(14) 0.067(14) 0.007(10) 0.021(11)
O24 0.051(5) 0.050(5) 0.050(5) -0.0005(10) 0.0116(15) 0.0002(10)

loop_
_atom_type_symbol
_atom_type_description
_atom_type_scat_dispersion_real
_atom_type_scat_dispersion_imag
_atom_type_scat_source
O O 0.0106 0.0060 'International Tables Vol C Tables 4.2.6.8 and 6.1.1.4'
K K 0.2009 0.2494 'International Tables Vol C Tables 4.2.6.8 and 6.1.1.4'
Rb Rb -0.9393 2.9676 'International Tables Vol C Tables 4.2.6.8 and 6.1.1.4'
Mo Mo -1.6832 0.6857 'International Tables Vol C Tables 4.2.6.8 and 6.1.1.4'
I I -0.4742 1.8119 'International Tables Vol C Tables 4.2.6.8 and 6.1.1.4'

loop_
_geom_angle_atom_site_label_1
_geom_angle_atom_site_label_2
_geom_angle_atom_site_label_3
_geom_angle
_geom_angle_site_symmetry_1
_geom_angle_site_symmetry_3
O22 K1 O24 129.0(5) . 2_564
O22 K1 O22 96.2(5) . 2_565
O24 K1 O22 108.0(5) 2_564 2_565
O22 K1 O4 58.7(4) . .
O24 K1 O4 129.2(5) 2_564 .
O22 K1 O4 121.6(4) 2_565 .
O22 K1 O4 118.7(4) . 2_565
O24 K1 O4 112.1(4) 2_564 2_565
O22 K1 O4 57.2(4) 2_565 2_565
O4 K1 O4 87.8(3) . 2_565
O22 K1 O23 58.8(5) . 2_564
O24 K1 O23 70.3(5) 2_564 2_564
O22 K1 O23 121.5(5) 2_565 2_564
O4 K1 O23 91.2(5) . 2_564
O4 K1 O23 177.4(5) 2_565 2_564
O22 K1 O15 129.2(5) . 1_545
O24 K1 O15 53.9(5) 2_564 1_545
O22 K1 O15 54.1(4) 2_565 1_545
O4 K1 O15 169.2(4) . 1_545
O4 K1 O15 81.7(4) 2_565 1_545
O23 K1 O15 99.3(5) 2_564 1_545
O22 K1 O2 110.4(4) . .
O24 K1 O2 99.8(5) 2_564 .
O22 K1 O2 114.0(4) 2_565 .
O4 K1 O2 51.8(4) . .
O4 K1 O2 56.9(4) 2_565 .
O23 K1 O2 124.1(5) 2_564 .
O15 K1 O2 119.0(4) 1_545 .
O22 K1 O14 90.6(5) . .
O24 K1 O14 78.7(5) 2_564 .
O22 K1 O14 163.3(4) 2_565 .
O4 K1 O14 50.6(3) . .
O4 K1 O14 106.2(4) 2_565 .
O23 K1 O14 74.9(5) 2_564 .
O15 K1 O14 130.2(4) 1_545 .
O2 K1 O14 49.4(4) . .
O22 K1 I3 86.0(4) . .
O24 K1 I3 104.2(4) 2_564 .
O22 K1 I3 135.7(3) 2_565 .
O4 K1 I3 29.6(2) . .
O4 K1 I3 83.0(3) 2_565 .
O23 K1 I3 97.4(4) 2_564 .
O15 K1 I3 144.6(3) 1_545 .
O2 K1 I3 29.6(3) . .
O14 K1 I3 29.5(2) . .
O22 K1 Mo3 22.7(4) . .
O24 K1 Mo3 146.9(4) 2_564 .
O22 K1 Mo3 76.5(3) 2_565 .
O4 K1 Mo3 62.7(2) . .
O4 K1 Mo3 98.0(3) 2_565 .
O23 K1 Mo3 79.4(4) 2_564 .
O15 K1 Mo3 121.3(3) 1_545 .
O2 K1 Mo3 108.2(3) . .
O14 K1 Mo3 106.4(3) . .
I3 K1 Mo3 92.33(10) . .
O22 K1 I4 146.8(3) . 1_545
O24 K1 I4 32.7(4) 2_564 1_545
O22 K1 I4 77.8(3) 2_565 1_545
O4 K1 I4 150.8(3) . 1_545
O4 K1 I4 85.7(2) 2_565 1_545
O23 K1 I4 96.3(5) 2_564 1_545
O15 K1 I4 26.0(3) 1_545 1_545
O2 K1 I4 101.7(3) . 1_545
O14 K1 I4 104.4(3) . 1_545
I3 K1 I4 121.16(11) . 1_545
Mo3 K1 I4 146.48(12) . 1_545
O20 K2 O2 134.3(5) 1_545 .
O20 K2 O20 99.8(4) 1_545 2_564
O2 K2 O20 103.6(4) . 2_564
O20 K2 O11 60.6(4) 1_545 1_545
O2 K2 O11 140.3(4) . 1_545
O20 K2 O11 109.3(4) 2_564 1_545
O20 K2 O21 60.4(5) 1_545 2_565
O2 K2 O21 74.3(5) . 2_565
O20 K2 O21 127.8(5) 2_564 2_565
O11 K2 O21 101.1(5) 1_545 2_565
O20 K2 O14 130.9(4) 1_545 .
O2 K2 O14 51.7(4) . .
O20 K2 O14 52.2(4) 2_564 .
O11 K2 O14 156.3(5) 1_545 .
O21 K2 O14 102.4(5) 2_565 .
O20 K2 O19 97.9(4) 1_545 2_565
O2 K2 O19 77.5(4) . 2_565
O20 K2 O19 153.0(4) 2_564 2_565
O11 K2 O19 63.1(4) 1_545 2_565
O21 K2 O19 78.8(4) 2_565 2_565
O14 K2 O19 125.1(4) . 2_565
O20 K2 O6 159.1(4) 1_545 2_564
O2 K2 O6 65.9(4) . 2_564
O20 K2 O6 76.2(4) 2_564 2_564
O11 K2 O6 101.0(4) 1_545 2_564
O21 K2 O6 138.0(4) 2_565 2_564
O14 K2 O6 62.7(4) . 2_564
O19 K2 O6 80.0(4) 2_565 2_564
O20 K2 I3 151.0(3) 1_545 .
O2 K2 I3 27.8(3) . .
O20 K2 I3 77.7(3) 2_564 .
O11 K2 I3 147.9(3) 1_545 .
O21 K2 I3 98.0(4) 2_565 .
O14 K2 I3 29.0(2) . .
O19 K2 I3 96.1(3) 2_565 .
O6 K2 I3 49.1(2) 2_564 .
O20 K2 Mo2 22.7(3) 1_545 1_545
O2 K2 Mo2 147.8(4) . 1_545
O20 K2 Mo2 78.0(3) 2_564 1_545
O11 K2 Mo2 63.0(3) 1_545 1_545
O21 K2 Mo2 79.6(3) 2_565 1_545
O14 K2 Mo2 118.5(3) . 1_545
O19 K2 Mo2 115.6(3) 2_565 1_545
O6 K2 Mo2 142.4(2) 2_564 1_545
I3 K2 Mo2 146.68(13) . 1_545
O20 K2 K3 105.9(3) 1_545 2_564
O2 K2 K3 101.2(3) . 2_564
O20 K2 K3 111.4(4) 2_564 2_564
O11 K2 K3 46.2(3) 1_545 2_564
O21 K2 K3 120.2(3) 2_565 2_564
O14 K2 K3 121.1(3) . 2_564
O19 K2 K3 43.5(3) 2_565 2_564
O6 K2 K3 58.5(3) 2_564 2_564
I3 K2 K3 101.78(12) . 2_564
Mo2 K2 K3 108.14(11) 1_545 2_564
O20 K2 Mo2 116.2(3) 1_545 2_564
O2 K2 Mo2 83.6(3) . 2_564
O20 K2 Mo2 20.1(3) 2_564 2_564
O11 K2 Mo2 126.5(3) 1_545 2_564
O21 K2 Mo2 124.1(4) 2_565 2_564
O14 K2 Mo2 32.7(2) . 2_564
O19 K2 Mo2 144.9(3) 2_565 2_564
O6 K2 Mo2 65.2(2) 2_564 2_564
I3 K2 Mo2 57.67(6) . 2_564
Mo2 K2 Mo2 95.98(10) 1_545 2_564
K3 K2 Mo2 114.14(14) 2_564 2_564
O18 K3 O19 82.0(5) . 1_556
O18 K3 O7 123.7(5) . 2_575
O19 K3 O7 152.8(5) 1_556 2_575
O18 K3 O11 139.9(5) . 2_575
O19 K3 O11 71.0(5) 1_556 2_575
O7 K3 O11 89.9(4) 2_575 2_575
O18 K3 O7 97.7(4) . 1_556
O19 K3 O7 70.8(4) 1_556 1_556
O7 K3 O7 95.0(4) 2_575 1_556
O11 K3 O7 100.7(4) 2_575 1_556
O18 K3 O12 85.9(4) . 1_556
O19 K3 O12 119.4(4) 1_556 1_556
O7 K3 O12 60.4(4) 2_575 1_556
O11 K3 O12 133.1(4) 2_575 1_556
O7 K3 O12 52.5(4) 1_556 1_556
O18 K3 O10 73.0(4) . 2_575
O19 K3 O10 154.5(4) 1_556 2_575
O7 K3 O10 50.8(3) 2_575 2_575
O11 K3 O10 132.8(4) 2_575 2_575
O7 K3 O10 106.9(4) 1_556 2_575
O12 K3 O10 54.6(3) 1_556 2_575
O18 K3 I1 103.8(4) . 1_556
O19 K3 I1 99.3(3) 1_556 1_556
O7 K3 I1 68.2(3) 2_575 1_556
O11 K3 I1 109.4(3) 2_575 1_556
O7 K3 I1 28.6(2) 1_556 1_556
O12 K3 I1 28.8(2) 1_556 1_556
O10 K3 I1 82.0(2) 2_575 1_556
O18 K3 I1 97.8(4) . 2_575
O19 K3 I1 161.4(3) 1_556 2_575
O7 K3 I1 27.3(3) 2_575 2_575
O11 K3 I1 117.2(3) 2_575 2_575
O7 K3 I1 91.0(3) 1_556 2_575
O12 K3 I1 42.4(3) 1_556 2_575
O10 K3 I1 28.1(2) 2_575 2_575
I1 K3 I1 62.58(12) 1_556 2_575
O18 K3 I2 22.9(3) . .
O19 K3 I2 86.2(4) 1_556 .
O7 K3 I2 120.8(3) 2_575 .
O11 K3 I2 123.2(3) 2_575 .
O7 K3 I2 120.1(3) 1_556 .
O12 K3 I2 103.5(3) 1_556 .
O10 K3 I2 72.9(2) 2_575 .
I1 K3 I2 125.57(13) 1_556 .
I1 K3 I2 100.88(13) 2_575 .
O18 K3 Mo4 155.1(4) . 2_575
O19 K3 Mo4 93.5(4) 1_556 2_575
O7 K3 Mo4 67.0(3) 2_575 2_575
O11 K3 Mo4 23.1(3) 2_575 2_575
O7 K3 Mo4 104.0(3) 1_556 2_575
O12 K3 Mo4 117.1(3) 1_556 2_575
O10 K3 Mo4 111.4(3) 2_575 2_575
I1 K3 Mo4 101.14(13) 1_556 2_575
I1 K3 Mo4 94.12(12) 2_575 2_575
I2 K3 Mo4 132.76(16) . 2_575
O18 K3 Rb2 92.6(4) . 2_565
O19 K3 Rb2 55.1(3) 1_556 2_565
O7 K3 Rb2 124.4(3) 2_575 2_565
O11 K3 Rb2 47.6(3) 2_575 2_565
O7 K3 Rb2 122.7(3) 1_556 2_565
O12 K3 Rb2 174.5(3) 1_556 2_565
O10 K3 Rb2 129.9(3) 2_575 2_565
I1 K3 Rb2 147.70(17) 1_556 2_565
I1 K3 Rb2 143.08(16) 2_575 2_565
I2 K3 Rb2 76.49(10) . 2_565
Mo4 K3 Rb2 65.31(11) 2_575 2_565
O12 Rb3 O17 106.8(4) 2_565 2_564
O12 Rb3 O17 134.0(4) 2_565 .
O17 Rb3 O17 100.3(3) 2_564 .
O12 Rb3 O18 85.8(4) 2_565 2_564
O17 Rb3 O18 65.2(4) 2_564 2_564
O17 Rb3 O18 72.8(4) . 2_564
O12 Rb3 O13 131.6(4) 2_565 4_464
O17 Rb3 O13 115.8(4) 2_564 4_464
O17 Rb3 O13 59.6(4) . 4_464
O18 Rb3 O13 132.0(4) 2_564 4_464
O12 Rb3 O16 78.0(4) 2_565 2_565
O17 Rb3 O16 123.8(4) 2_564 2_565
O17 Rb3 O16 56.0(4) . 2_565
O18 Rb3 O16 59.3(4) 2_564 2_565
O13 Rb3 O16 95.5(4) 4_464 2_565
O12 Rb3 O15 81.1(4) 2_565 4_464
O17 Rb3 O15 151.2(4) 2_564 4_464
O17 Rb3 O15 92.6(4) . 4_464
O18 Rb3 O15 143.7(4) 2_564 4_464
O13 Rb3 O15 50.6(4) 4_464 4_464
O16 Rb3 O15 84.8(4) 2_565 4_464
O12 Rb3 O10 55.3(3) 2_565 1_545
O17 Rb3 O10 51.7(3) 2_564 1_545
O17 Rb3 O10 138.4(4) . 1_545
O18 Rb3 O10 67.6(4) 2_564 1_545
O13 Rb3 O10 154.3(4) 4_464 1_545
O16 Rb3 O10 110.1(4) 2_565 1_545
O15 Rb3 O10 127.1(4) 4_464 1_545
O12 Rb3 O16 143.7(4) 2_565 .
O17 Rb3 O16 52.0(4) 2_564 .
O17 Rb3 O16 48.4(4) . .
O18 Rb3 O16 59.2(4) 2_564 .
O13 Rb3 O16 83.3(4) 4_464 .
O16 Rb3 O16 90.6(4) 2_565 .
O15 Rb3 O16 132.7(4) 4_464 .
O10 Rb3 O16 98.7(3) 1_545 .
O12 Rb3 O13 111.0(4) 2_565 3_444
O17 Rb3 O13 53.4(4) 2_564 3_444
O17 Rb3 O13 115.0(4) . 3_444
O18 Rb3 O13 118.6(4) 2_564 3_444
O13 Rb3 O13 79.6(4) 4_464 3_444
O16 Rb3 O13 170.8(4) 2_565 3_444
O15 Rb3 O13 97.8(4) 4_464 3_444
O10 Rb3 O13 75.4(3) 1_545 3_444
O16 Rb3 O13 81.2(4) . 3_444
O12 Rb3 O24 100.3(4) 2_565 3_444
O17 Rb3 O24 103.6(4) 2_564 3_444
O17 Rb3 O24 108.5(4) . 3_444
O18 Rb3 O24 168.6(4) 2_564 3_444
O13 Rb3 O24 49.3(4) 4_464 3_444
O16 Rb3 O24 131.2(4) 2_565 3_444
O15 Rb3 O24 47.6(4) 4_464 3_444
O10 Rb3 O24 107.9(4) 1_545 3_444
O16 Rb3 O24 112.7(4) . 3_444
O13 Rb3 O24 50.3(4) 3_444 3_444
O12 Rb3 I4 105.8(3) 2_565 4_464
O17 Rb3 I4 129.9(3) 2_564 4_464
O17 Rb3 I4 82.5(3) . 4_464
O18 Rb3 I4 153.7(3) 2_564 4_464
O13 Rb3 I4 27.1(3) 4_464 4_464
O16 Rb3 I4 99.4(3) 2_565 4_464
O15 Rb3 I4 26.7(3) 4_464 4_464
O10 Rb3 I4 138.4(2) 1_545 4_464
O16 Rb3 I4 110.0(2) . 4_464
O13 Rb3 I4 79.8(3) 3_444 4_464
O24 Rb3 I4 33.3(3) 3_444 4_464
O16 Mo1 O17 102.2(7) . .
O16 Mo1 O3 98.1(7) . .
O17 Mo1 O3 99.1(7) . .
O16 Mo1 O8 97.0(7) . 4_464
O17 Mo1 O8 96.5(6) . 4_464
O3 Mo1 O8 155.5(5) . 4_464
O16 Mo1 O7 92.5(6) . .
O17 Mo1 O7 164.5(6) . .
O3 Mo1 O7 83.4(5) . .
O8 Mo1 O7 76.7(5) 4_464 .
O16 Mo1 O10 173.0(6) . 2_575
O17 Mo1 O10 84.7(5) . 2_575
O3 Mo1 O10 81.1(5) . 2_575
O8 Mo1 O10 81.6(5) 4_464 2_575
O7 Mo1 O10 80.5(5) . 2_575
O16 Mo1 Rb3 63.3(5) . .
O17 Mo1 Rb3 43.3(5) . .
O3 Mo1 Rb3 120.9(4) . .
O8 Mo1 Rb3 83.2(4) 4_464 .
O7 Mo1 Rb3 146.5(3) . .
O10 Mo1 Rb3 123.0(3) 2_575 .
O16 Mo1 Rb3 133.7(5) . 2_565
O17 Mo1 Rb3 31.8(4) . 2_565
O3 Mo1 Rb3 95.9(4) . 2_565
O8 Mo1 Rb3 87.5(4) 4_464 2_565
O7 Mo1 Rb3 132.9(3) . 2_565
O10 Mo1 Rb3 53.2(3) 2_575 2_565
Rb3 Mo1 Rb3 71.60(7) . 2_565
O16 Mo1 Rb3 37.4(5) . 2_564
O17 Mo1 Rb3 112.7(5) . 2_564
O3 Mo1 Rb3 128.1(4) . 2_564
O8 Mo1 Rb3 60.6(4) 4_464 2_564
O7 Mo1 Rb3 76.5(3) . 2_564
O10 Mo1 Rb3 139.2(3) 2_575 2_564
Rb3 Mo1 Rb3 70.30(7) . 2_564
Rb3 Mo1 Rb3 132.32(11) 2_565 2_564
O21 Mo2 O20 103.4(8) . .
O21 Mo2 O1 97.8(7) . .
O20 Mo2 O1 96.5(6) . .
O21 Mo2 O9 97.7(7) . .
O20 Mo2 O9 95.4(6) . .
O1 Mo2 O9 157.7(6) . .
O21 Mo2 O4 89.1(7) . .
O20 Mo2 O4 166.3(6) . .
O1 Mo2 O4 87.1(5) . .
O9 Mo2 O4 77.2(5) . .
O21 Mo2 O14 169.4(8) . 2_565
O20 Mo2 O14 87.1(6) . 2_565
O1 Mo2 O14 79.9(5) . 2_565
O9 Mo2 O14 81.9(5) . 2_565
O4 Mo2 O14 80.5(5) . 2_565
O21 Mo2 K2 65.6(6) . 1_565
O20 Mo2 K2 39.1(5) . 1_565
O1 Mo2 K2 110.2(4) . 1_565
O9 Mo2 K2 90.8(4) . 1_565
O4 Mo2 K2 150.5(4) . 1_565
O14 Mo2 K2 124.9(4) 2_565 1_565
O21 Mo2 Rb2 65.6(6) . 1_565
O20 Mo2 Rb2 39.1(5) . 1_565
O1 Mo2 Rb2 110.2(4) . 1_565
O9 Mo2 Rb2 90.8(4) . 1_565
O4 Mo2 Rb2 150.5(4) . 1_565
O14 Mo2 Rb2 124.9(4) 2_565 1_565
K2 Mo2 Rb2 0.00(13) 1_565 1_565
O21 Mo2 K2 137.7(6) . 2_565
O20 Mo2 K2 35.5(5) . 2_565
O1 Mo2 K2 97.1(4) . 2_565
O9 Mo2 K2 81.9(4) . 2_565
O4 Mo2 K2 131.0(4) . 2_565
O14 Mo2 K2 52.8(4) 2_565 2_565
K2 Mo2 K2 72.13(8) 1_565 2_565
Rb2 Mo2 K2 72.13(8) 1_565 2_565
O21 Mo2 Rb2 137.7(6) . 2_565
O20 Mo2 Rb2 35.5(5) . 2_565
O1 Mo2 Rb2 97.1(4) . 2_565
O9 Mo2 Rb2 81.9(4) . 2_565
O4 Mo2 Rb2 131.0(4) . 2_565
O14 Mo2 Rb2 52.8(4) 2_565 2_565
K2 Mo2 Rb2 72.13(8) 1_565 2_565
Rb2 Mo2 Rb2 72.13(8) 1_565 2_565
K2 Mo2 Rb2 0.00(16) 2_565 2_565
O23 Mo3 O22 103.2(12) . .
O23 Mo3 O8 97.9(7) . .
O22 Mo3 O8 94.1(6) . .
O23 Mo3 O1 97.1(7) . .
O22 Mo3 O1 97.8(6) . .
O8 Mo3 O1 158.3(5) . .
O23 Mo3 O13 90.4(10) . .
O22 Mo3 O13 166.2(9) . .
O8 Mo3 O13 86.0(6) . .
O1 Mo3 O13 78.3(6) . .
O23 Mo3 O15 170.1(10) . 2_574
O22 Mo3 O15 86.6(9) . 2_574
O8 Mo3 O15 82.2(5) . 2_574
O1 Mo3 O15 80.3(5) . 2_574
O13 Mo3 O15 79.7(6) . 2_574
O23 Mo3 K1 68.3(9) . .
O22 Mo3 K1 39.3(7) . .
O8 Mo3 K1 115.5(4) . .
O1 Mo3 K1 84.8(4) . .
O13 Mo3 K1 150.9(5) . .
O15 Mo3 K1 120.7(4) 2_574 .
O23 Mo3 K1 139.4(9) . 2_564
O22 Mo3 K1 38.3(7) . 2_564
O8 Mo3 K1 97.5(4) . 2_564
O1 Mo3 K1 81.0(4) . 2_564
O13 Mo3 K1 128.0(5) . 2_564
O15 Mo3 K1 49.9(4) 2_574 2_564
K1 Mo3 K1 71.20(7) . 2_564
O23 Mo3 Rb1 139.4(9) . 2_564
O22 Mo3 Rb1 38.3(7) . 2_564
O8 Mo3 Rb1 97.5(4) . 2_564
O1 Mo3 Rb1 81.0(4) . 2_564
O13 Mo3 Rb1 128.0(5) . 2_564
O15 Mo3 Rb1 49.9(4) 2_574 2_564
K1 Mo3 Rb1 71.20(7) . 2_564
K1 Mo3 Rb1 0.00(13) 2_564 2_564
O19 Mo4 O11 103.7(8) . .
O19 Mo4 O9 101.5(7) . .
O11 Mo4 O9 101.5(6) . .
O19 Mo4 O3 98.6(7) . .
O11 Mo4 O3 95.2(6) . .
O9 Mo4 O3 149.9(5) . .
O19 Mo4 O5 88.8(7) . 2_564
O11 Mo4 O5 167.4(7) . 2_564
O9 Mo4 O5 76.8(5) . 2_564
O3 Mo4 O5 81.5(5) . 2_564
O19 Mo4 O6 164.9(7) . .
O11 Mo4 O6 90.9(6) . .
O9 Mo4 O6 79.2(5) . .
O3 Mo4 O6 75.7(5) . .
O5 Mo4 O6 76.6(5) 2_564 .
O19 Mo4 K3 78.3(6) . 2_574
O11 Mo4 K3 41.9(5) . 2_574
O9 Mo4 K3 139.5(4) . 2_574
O3 Mo4 K3 66.7(4) . 2_574
O5 Mo4 K3 143.0(4) 2_564 2_574
O6 Mo4 K3 111.2(4) . 2_574
O19 Mo4 Rb2 84.6(6) . 1_565
O11 Mo4 Rb2 31.2(5) . 1_565
O9 Mo4 Rb2 81.4(4) . 1_565
O3 Mo4 Rb2 122.8(4) . 1_565
O5 Mo4 Rb2 155.5(3) 2_564 1_565
O6 Mo4 Rb2 110.3(4) . 1_565
K3 Mo4 Rb2 58.16(13) 2_574 1_565
O10 I1 O12 101.4(6) . .
O10 I1 O7 94.0(6) . .
O12 I1 O7 97.4(6) . .
O10 I1 K3 72.7(4) . 1_554
O12 I1 K3 56.3(4) . 1_554
O7 I1 K3 53.1(4) . 1_554
O10 I1 K3 58.7(5) . 2_574
O12 I1 K3 129.0(4) . 2_574
O7 I1 K3 45.8(4) . 2_574
K3 I1 K3 72.65(14) 1_554 2_574
O10 I1 Rb3 49.0(4) . 1_565
O12 I1 Rb3 141.0(4) . 1_565
O7 I1 Rb3 108.1(4) . 1_565
K3 I1 Rb3 118.83(9) 1_554 1_565
K3 I1 Rb3 63.13(9) 2_574 1_565
O10 I1 Rb3 128.0(4) . 2_564
O12 I1 Rb3 30.2(4) . 2_564
O7 I1 Rb3 81.5(4) . 2_564
K3 I1 Rb3 63.36(9) 1_554 2_564
K3 I1 Rb3 125.55(10) 2_574 2_564
Rb3 I1 Rb3 169.60(10) 1_565 2_564
O5 I2 O18 99.5(7) . .
O5 I2 O6 94.3(6) . .
O18 I2 O6 101.7(6) . .
O5 I2 K3 111.7(5) . .
O18 I2 K3 34.8(5) . .
O6 I2 K3 68.6(4) . .
O5 I2 Rb3 113.8(4) . 2_565
O18 I2 Rb3 36.0(5) . 2_565
O6 I2 Rb3 129.8(4) . 2_565
K3 I2 Rb3 62.62(9) . 2_565
O14 I3 O2 95.4(6) . .
O14 I3 O4 95.6(6) . .
O2 I3 O4 97.9(6) . .
O14 I3 K1 61.2(5) . .
O2 I3 K1 60.5(5) . .
O4 I3 K1 56.4(4) . .
O14 I3 K2 61.3(5) . .
O2 I3 K2 45.9(4) . .
O4 I3 K2 127.8(4) . .
K1 I3 K2 71.75(10) . .
O14 I3 Rb1 68.1(5) . 2_564
O2 I3 Rb1 133.4(5) . 2_564
O4 I3 Rb1 45.0(4) . 2_564
K1 I3 Rb1 73.75(12) . 2_564
K2 I3 Rb1 127.81(9) . 2_564
O14 I3 K1 68.1(5) . 2_564
O2 I3 K1 133.4(5) . 2_564
O4 I3 K1 45.0(4) . 2_564
K1 I3 K1 73.75(12) . 2_564
K2 I3 K1 127.81(9) . 2_564
Rb1 I3 K1 0.00(13) 2_564 2_564
O15 I4 O13 96.8(7) . .
O15 I4 O24 89.2(7) . 2_574
O13 I4 O24 88.9(8) . 2_574
O15 I4 O24 100.0(7) . .
O13 I4 O24 96.3(8) . .
O24 I4 O24 168.8(10) 2_574 .
O15 I4 Rb3 55.6(5) . 4_565
O13 I4 Rb3 49.2(6) . 4_565
O24 I4 Rb3 65.5(5) 2_574 4_565
O24 I4 Rb3 125.2(5) . 4_565
O15 I4 K1 52.1(5) . 1_565
O13 I4 K1 117.4(6) . 1_565
O24 I4 K1 46.7(5) 2_574 1_565
O24 I4 K1 136.4(5) . 1_565
Rb3 I4 K1 70.54(8) 4_565 1_565
O15 I4 Rb1 52.1(5) . 1_565
O13 I4 Rb1 117.4(6) . 1_565
O24 I4 Rb1 46.7(5) 2_574 1_565
O24 I4 Rb1 136.4(5) . 1_565
Rb3 I4 Rb1 70.54(8) 4_565 1_565
K1 I4 Rb1 0.00(12) 1_565 1_565
Mo2 O1 Mo3 150.1(7) . .
I3 O2 K2 106.3(6) . .
I3 O2 K1 89.9(5) . .
K2 O2 K1 92.6(4) . .
Mo1 O3 Mo4 146.3(8) . .
I3 O4 Mo2 118.3(7) . .
I3 O4 K1 93.9(5) . .
Mo2 O4 K1 123.1(5) . .
I3 O4 Rb1 110.2(6) . 2_564
Mo2 O4 Rb1 110.1(5) . 2_564
K1 O4 Rb1 98.8(4) . 2_564
I3 O4 K1 110.2(6) . 2_564
Mo2 O4 K1 110.1(5) . 2_564
K1 O4 K1 98.8(4) . 2_564
Rb1 O4 K1 0.00(16) 2_564 2_564
I2 O5 Mo4 141.5(9) . 2_565
I2 O6 Mo4 113.1(7) . .
I2 O6 Rb2 136.6(6) . 2_565
Mo4 O6 Rb2 105.1(4) . 2_565
I2 O6 K2 136.6(6) . 2_565
Mo4 O6 K2 105.1(4) . 2_565
Rb2 O6 K2 0.00(9) 2_565 2_565
I1 O7 Mo1 116.4(6) . .
I1 O7 K3 107.0(5) . 2_574
Mo1 O7 K3 116.7(5) . 2_574
I1 O7 K3 98.3(5) . 1_554
Mo1 O7 K3 116.5(5) . 1_554
K3 O7 K3 99.1(4) 2_574 1_554
Mo3 O8 Mo1 147.2(7) . 4_565
Mo4 O9 Mo2 135.3(6) . .
I1 O10 Mo1 144.9(7) . 2_574
I1 O10 K3 93.2(5) . 2_574
Mo1 O10 K3 118.6(5) 2_574 2_574
I1 O10 Rb3 107.5(5) . 1_565
Mo1 O10 Rb3 93.6(4) 2_574 1_565
K3 O10 Rb3 79.5(3) 2_574 1_565
Mo4 O11 K3 115.0(7) . 2_574
Mo4 O11 K2 131.4(7) . 1_565
K3 O11 K2 86.2(4) 2_574 1_565
Mo4 O11 Rb2 131.4(7) . 1_565
K3 O11 Rb2 86.2(4) 2_574 1_565
K2 O11 Rb2 0.00(18) 1_565 1_565
I1 O12 Rb3 131.2(6) . 2_564
I1 O12 K3 94.9(5) . 1_554
Rb3 O12 K3 90.0(4) 2_564 1_554
I4 O13 Mo3 117.9(8) . .
I4 O13 Rb3 103.7(7) . 4_565
Mo3 O13 Rb3 128.9(6) . 4_565
I4 O13 Rb3 103.0(6) . 3_556
Mo3 O13 Rb3 105.3(6) . 3_556
Rb3 O13 Rb3 91.8(4) 4_565 3_556
I3 O14 Mo2 139.9(8) . 2_564
I3 O14 K1 89.3(5) . .
Mo2 O14 K1 130.9(5) 2_564 .
I3 O14 K2 89.7(5) . .
Mo2 O14 K2 94.5(5) 2_564 .
K1 O14 K2 83.9(4) . .
I4 O15 Mo3 139.7(9) . 2_575
I4 O15 K1 102.0(6) . 1_565
Mo3 O15 K1 96.2(5) 2_575 1_565
I4 O15 Rb1 102.0(6) . 1_565
Mo3 O15 Rb1 96.2(5) 2_575 1_565
K1 O15 Rb1 0.00(13) 1_565 1_565
I4 O15 Rb3 97.8(6) . 4_565
Mo3 O15 Rb3 118.2(5) 2_575 4_565
K1 O15 Rb3 89.6(4) 1_565 4_565
Rb1 O15 Rb3 89.6(4) 1_565 4_565
Mo1 O16 Rb3 123.5(7) . 2_564
Mo1 O16 Rb3 90.9(6) . .
Rb3 O16 Rb3 91.2(4) 2_564 .
Mo1 O17 Rb3 129.7(6) . 2_565
Mo1 O17 Rb3 112.5(7) . .
Rb3 O17 Rb3 110.8(5) 2_565 .
I2 O18 K3 122.3(7) . .
I2 O18 Rb3 123.0(7) . 2_565
K3 O18 Rb3 98.2(5) . 2_565
Mo4 O19 K3 150.9(8) . 1_554
Mo4 O19 K2 125.5(7) . 2_564
K3 O19 K2 81.3(4) 1_554 2_564
Mo4 O19 Rb2 125.5(7) . 2_564
K3 O19 Rb2 81.3(4) 1_554 2_564
K2 O19 Rb2 0.00(15) 2_564 2_564
Mo2 O20 Rb2 118.2(7) . 1_565
Mo2 O20 K2 118.2(7) . 1_565
Rb2 O20 K2 0.00(18) 1_565 1_565
Mo2 O20 Rb2 124.4(7) . 2_565
Rb2 O20 Rb2 112.3(5) 1_565 2_565
K2 O20 Rb2 112.3(5) 1_565 2_565
Mo2 O20 K2 124.4(7) . 2_565
Rb2 O20 K2 112.3(5) 1_565 2_565
K2 O20 K2 112.3(5) 1_565 2_565
Rb2 O20 K2 0.0(2) 2_565 2_565
Mo2 O21 Rb2 138.2(8) . 2_564
Mo2 O21 K2 138.2(8) . 2_564
Rb2 O21 K2 0.0(2) 2_564 2_564
Mo2 O21 Rb2 88.5(7) . 1_565
Rb2 O21 Rb2 92.5(4) 2_564 1_565
K2 O21 Rb2 92.5(4) 2_564 1_565
Mo2 O21 Rb1 104.5(7) . 2_564
Rb2 O21 Rb1 82.6(4) 2_564 2_564
K2 O21 Rb1 82.6(4) 2_564 2_564
Rb2 O21 Rb1 165.2(5) 1_565 2_564
Mo3 O22 K1 118.0(11) . .
Mo3 O22 Rb1 120.7(9) . 2_564
K1 O22 Rb1 108.2(6) . 2_564
Mo3 O22 K1 120.7(9) . 2_564
K1 O22 K1 108.2(6) . 2_564
Rb1 O22 K1 0.00(15) 2_564 2_564
Mo3 O23 Rb1 134.9(9) . 2_565
Mo3 O23 K1 134.9(9) . 2_565
Rb1 O23 K1 0.00(17) 2_565 2_565
I4 O24 I4 125.4(8) 2_575 .
I4 O24 K1 100.6(7) 2_575 2_565
I4 O24 K1 133.7(8) . 2_565
I4 O24 Rb1 100.6(7) 2_575 2_565
I4 O24 Rb1 133.7(8) . 2_565
K1 O24 Rb1 0.0(2) 2_565 2_565
I4 O24 Rb3 81.2(6) 2_575 3_556
I4 O24 Rb3 93.8(6) . 3_556
K1 O24 Rb3 87.5(5) 2_565 3_556
Rb1 O24 Rb3 87.5(5) 2_565 3_556

loop_
_geom_bond_atom_site_label_1
_geom_bond_atom_site_label_2
_geom_bond_distance
_geom_bond_site_symmetry_2
K1 O22 2.811(19) .
K1 O24 2.909(18) 2_564
K1 O22 2.97(2) 2_565
K1 O4 3.082(13) .
K1 O4 3.083(14) 2_565
K1 O23 3.145(19) 2_564
K1 O15 3.166(17) 1_545
K1 O2 3.211(16) .
K1 O14 3.234(15) .
K1 I3 3.690(5) .
K1 Mo3 3.920(6) .
K1 I4 3.927(6) 1_545
K2 O20 2.793(16) 1_545
K2 O2 2.809(15) .
K2 O20 2.901(16) 2_564
K2 O11 2.958(14) 1_545
K2 O21 2.961(17) 2_565
K2 O14 3.291(15) .
K2 O19 3.319(15) 2_565
K2 O6 3.399(15) 2_564
K2 I3 3.753(5) .
K2 Mo2 3.906(6) 1_545
K2 K3 3.999(8) 2_564
K2 Mo2 4.119(6) 2_564
K3 O18 2.629(15) .
K3 O19 2.786(16) 1_556
K3 O7 2.821(13) 2_575
K3 O11 2.893(15) 2_575
K3 O7 3.012(15) 1_556
K3 O12 3.113(15) 1_556
K3 O10 3.223(15) 2_575
K3 I1 3.727(7) 1_556
K3 I1 3.765(6) 2_575
K3 I2 3.896(6) .
K3 Mo4 3.926(6) 2_575
K3 Rb2 3.999(8) 2_565
Rb3 O12 2.837(13) 2_565
Rb3 O17 2.862(15) 2_564
Rb3 O17 2.881(15) .
Rb3 O18 2.934(16) 2_564
Rb3 O13 3.025(18) 4_464
Rb3 O16 3.133(16) 2_565
Rb3 O15 3.231(15) 4_464
Rb3 O10 3.356(12) 1_545
Rb3 O16 3.473(15) .
Rb3 O13 3.537(18) 3_444
Rb3 O24 3.57(2) 3_444
Rb3 I4 3.882(5) 4_464
Mo1 O16 1.688(14) .
Mo1 O17 1.730(15) .
Mo1 O3 1.871(14) .
Mo1 O8 1.973(12) 4_464
Mo1 O7 2.235(12) .
Mo1 O10 2.297(12) 2_575
Mo1 Rb3 4.184(5) 2_565
Mo1 Rb3 4.303(6) 2_564
Mo2 O21 1.708(15) .
Mo2 O20 1.714(15) .
Mo2 O1 1.892(13) .
Mo2 O9 1.992(14) .
Mo2 O4 2.202(12) .
Mo2 O14 2.234(13) 2_565
Mo2 K2 3.906(6) 1_565
Mo2 Rb2 3.906(6) 1_565
Mo2 K2 4.119(6) 2_565
Mo2 Rb2 4.119(6) 2_565
Mo3 O23 1.665(18) .
Mo3 O22 1.715(18) .
Mo3 O8 1.896(13) .
Mo3 O1 1.952(12) .
Mo3 O13 2.193(15) .
Mo3 O15 2.313(14) 2_574
Mo3 K1 4.116(6) 2_564
Mo3 Rb1 4.116(6) 2_564
Mo4 O19 1.672(15) .
Mo4 O11 1.699(13) .
Mo4 O9 1.893(14) .
Mo4 O3 1.983(14) .
Mo4 O5 2.291(13) 2_564
Mo4 O6 2.294(13) .
Mo4 K3 3.926(6) 2_574
Mo4 Rb2 4.277(6) 1_565
I1 O10 1.774(11) .
I1 O12 1.802(13) .
I1 O7 1.803(13) .
I1 K3 3.727(7) 1_554
I1 K3 3.765(6) 2_574
I1 Rb3 4.241(5) 1_565
I1 Rb3 4.246(5) 2_564
I2 O5 1.789(14) .
I2 O18 1.796(14) .
I2 O6 1.825(13) .
I2 Rb3 4.192(6) 2_565
I3 O14 1.819(13) .
I3 O2 1.823(15) .
I3 O4 1.828(12) .
I3 Rb1 4.092(5) 2_564
I3 K1 4.092(5) 2_564
I4 O15 1.759(14) .
I4 O13 1.821(15) .
I4 O24 2.156(19) 2_574
I4 O24 2.217(19) .
I4 Rb3 3.882(5) 4_565
I4 K1 3.927(6) 1_565
I4 Rb1 3.927(6) 1_565
O4 Rb1 3.083(14) 2_564
O4 K1 3.083(14) 2_564
O5 Mo4 2.291(13) 2_565
O6 Rb2 3.399(15) 2_565
O6 K2 3.399(15) 2_565
O7 K3 2.821(13) 2_574
O7 K3 3.012(15) 1_554
O8 Mo1 1.973(12) 4_565
O10 Mo1 2.297(12) 2_574
O10 K3 3.223(15) 2_574
O10 Rb3 3.356(12) 1_565
O11 K3 2.893(15) 2_574
O11 K2 2.958(14) 1_565
O11 Rb2 2.958(14) 1_565
O12 Rb3 2.837(13) 2_564
O12 K3 3.113(15) 1_554
O13 Rb3 3.025(18) 4_565
O13 Rb3 3.537(18) 3_556
O14 Mo2 2.234(13) 2_564
O15 Mo3 2.313(14) 2_575
O15 K1 3.166(17) 1_565
O15 Rb1 3.166(17) 1_565
O15 Rb3 3.231(15) 4_565
O16 Rb3 3.133(16) 2_564
O17 Rb3 2.862(15) 2_565
O18 Rb3 2.934(16) 2_565
O19 K3 2.786(16) 1_554
O19 K2 3.319(15) 2_564
O19 Rb2 3.319(15) 2_564
O20 Rb2 2.793(16) 1_565
O20 K2 2.793(16) 1_565
O20 Rb2 2.901(16) 2_565
O20 K2 2.901(16) 2_565
O21 Rb2 2.961(17) 2_564
O21 K2 2.961(17) 2_564
O21 Rb2 3.558(19) 1_565
O21 Rb1 3.609(19) 2_564
O22 Rb1 2.97(2) 2_564
O22 K1 2.97(2) 2_564
O23 Rb1 3.145(19) 2_565
O23 K1 3.145(19) 2_565
O24 I4 2.156(19) 2_575
O24 K1 2.909(18) 2_565
O24 Rb1 2.909(18) 2_565
O24 Rb3 3.57(2) 3_556
